data_2020919
loop_
_publ_author_name
'\.Zes\/lawska, Ewa'
'Nitek, Wojciech'
'Marona, Henryk'
'Gunia-Krzy\.zak, Agnieszka'

_publ_section_title
;
 Crystallographic studies of cinnamamide derivatives as a means of
 searching for anticonvulsant activity
;
_journal_coeditor_code YP3145
_journal_issue 11
_journal_name_full 'Acta Crystallographica Section C'
_journal_page_first 953
_journal_page_last 959
_journal_paper_doi 10.1107/S2053229617013845
_journal_volume 73
_journal_year 2017
_chemical_formula_iupac 'C14 H17 N O2'
_chemical_formula_moiety 'C14 H17 N O2'
_chemical_formula_sum 'C14 H17 N O2'
_chemical_formula_weight 231.28
_chemical_name_systematic
;
(2<i>E</i>)-1-(4-hydroxypiperidin-1-yl)-3-phenylprop-2-en-1-one
;
_space_group_IT_number 14
_symmetry_cell_setting monoclinic
_symmetry_space_group_name_Hall '-P 2ybc'
_symmetry_space_group_name_H-M 'P 1 21/c 1'
_atom_sites_solution_hydrogens mixed
_audit_creation_method 'WinGX routine CIF_UPDATE'
_cell_angle_alpha 90
_cell_angle_beta 110.158(3)
_cell_angle_gamma 90
_cell_formula_units_Z 8
_cell_length_a 14.2940(7)
_cell_length_b 11.4480(6)
_cell_length_c 16.1120(9)
_cell_measurement_reflns_used 7280
_cell_measurement_temperature 100(2)
_cell_measurement_theta_max 27.485
_cell_measurement_theta_min 0.998
_cell_volume 2475.0(2)
_computing_cell_refinement
;
SCALEPACK (Otwinowski & Minor, 1997)
;
_computing_data_collection
;
COLLECT (Bruker, 2004)
;
_computing_data_reduction
;
DENZO and SCALEPACK (Otwinowski & Minor, 1997)
;
_computing_molecular_graphics
;
ORTEP-3 (Farrugia, 2012) and Mercury (Macrae <i>et al.</i>,
2008)
;
_computing_publication_material
;
publCIF (Westrip, 2010)
;
_computing_structure_refinement
;
SHELXL97 (Sheldrick, 2008) and SHELXL2014 (Sheldrick, 2015)
;
_diffrn_ambient_temperature 100(2)
_diffrn_measured_fraction_theta_full 0.991
_diffrn_measured_fraction_theta_max 0.969
_diffrn_measurement_device 'Nonius KappaCCD'
_diffrn_measurement_method CCD
_diffrn_radiation_type MoK\a
_diffrn_radiation_wavelength 0.71073
_diffrn_reflns_av_R_equivalents 0.0474
_diffrn_reflns_limit_h_max 18
_diffrn_reflns_limit_h_min -18
_diffrn_reflns_limit_k_max 14
_diffrn_reflns_limit_k_min -14
_diffrn_reflns_limit_l_max 20
_diffrn_reflns_limit_l_min -19
_diffrn_reflns_number 15206
_diffrn_reflns_theta_full 25.242
_diffrn_reflns_theta_max 27.521
_diffrn_reflns_theta_min 2.948
_exptl_absorpt_coefficient_mu 0.083
_exptl_absorpt_correction_T_max 0.988
_exptl_absorpt_correction_T_min 0.963
_exptl_absorpt_correction_type multi-scan
_exptl_absorpt_process_details
;
(DENZO-SMN; Otwinowski & Minor, 1997)
;
_exptl_crystal_colour colourless
_exptl_crystal_density_diffrn 1.241
_exptl_crystal_density_method 'not measured'
_exptl_crystal_description block
_exptl_crystal_F_000 992
_exptl_crystal_size_max 0.46
_exptl_crystal_size_mid 0.25
_exptl_crystal_size_min 0.15
_refine_diff_density_max 0.247
_refine_diff_density_min -0.223
_refine_ls_extinction_coef 0.0061(10)
_refine_ls_extinction_expression Fc^*^=kFc[1+0.001xFc^2^\l^3^/sin(2\q)]^-1/4^
_refine_ls_extinction_method SHELXL
_refine_ls_goodness_of_fit_ref 1.039
_refine_ls_hydrogen_treatment mixed
_refine_ls_matrix_type full
_refine_ls_number_parameters 316
_refine_ls_number_reflns 5525
_refine_ls_number_restraints 0
_refine_ls_restrained_S_all 1.039
_refine_ls_R_factor_all 0.0833
_refine_ls_R_factor_gt 0.0514
_refine_ls_shift/su_max 0
_refine_ls_shift/su_mean 0
_refine_ls_structure_factor_coef Fsqd
_refine_ls_weighting_details 'w=1/[\s^2^(Fo^2^)+(0.0544P)^2^+0.9018P] where P=(Fo^2^+2Fc^2^)/3'
_refine_ls_weighting_scheme calc
_refine_ls_wR_factor_gt 0.1122
_refine_ls_wR_factor_ref 0.1282
_reflns_number_gt 3877
_reflns_number_total 5525
_reflns_threshold_expression 'I > 2\s(I)'
_cod_data_source_file yp3145sup1.cif
_cod_data_source_block 3
_cod_original_sg_symbol_H-M 'P 21/c'
_cod_database_code 2020919
_shelxl_version_number .2013

loop_
_symmetry_equiv_pos_as_xyz
'x, y, z'
'-x, y+1/2, -z+1/2'
'-x, -y, -z'
'x, -y-1/2, z-1/2'

loop_
_atom_site_type_symbol
_atom_site_label
_atom_site_fract_x
_atom_site_fract_y
_atom_site_fract_z
_atom_site_U_iso_or_equiv
_atom_site_adp_type
_atom_site_calc_flag
_atom_site_occupancy
O O2A 0.78159(10) 0.47906(11) 0.64789(9) 0.0346(3) Uani d 1
C C12A 0.77634(12) 0.35948(15) 0.66984(11) 0.0267(4) Uani d 1
H H12A 0.7674 0.3573 0.7287 0.032 Uiso calc 1
C C11 0.87211(12) 0.29399(15) 0.67953(11) 0.0281(4) Uani d 1
H H11A 0.8857 0.2982 0.6234 0.034 Uiso calc 1
H H11C 0.9285 0.331 0.7263 0.034 Uiso calc 1
C C10A 0.86327(12) 0.16753(16) 0.70311(11) 0.0295(4) Uani d 1
H H10A 0.9248 0.125 0.7065 0.035 Uiso calc 1
H H10C 0.8555 0.1631 0.7617 0.035 Uiso calc 1
N N1A 0.77721(10) 0.11278(12) 0.63643(9) 0.0263(3) Uani d 1
C C14A 0.68213(12) 0.17000(15) 0.62661(12) 0.0284(4) Uani d 1
H H14A 0.668 0.1628 0.6824 0.034 Uiso calc 1
H H14C 0.6276 0.1311 0.5791 0.034 Uiso calc 1
C C13 0.68658(12) 0.29807(15) 0.60410(11) 0.0269(4) Uani d 1
H H13A 0.6248 0.3374 0.6039 0.032 Uiso calc 1
H H13C 0.6901 0.3048 0.544 0.032 Uiso calc 1
C C1A 0.77952(12) 0.01756(15) 0.58768(11) 0.0261(4) Uani d 1
O O1A 0.70253(9) -0.02909(11) 0.53809(9) 0.0363(3) Uani d 1
C C2A 0.87930(12) -0.02847(15) 0.59372(11) 0.0256(4) Uani d 1
H H2A 0.9352 0.0225 0.6099 0.031 Uiso calc 1
C C3A 0.89076(12) -0.13971(15) 0.57677(11) 0.0255(4) Uani d 1
H H3A 0.8343 -0.189 0.5658 0.031 Uiso calc 1
C C4A 0.98257(12) -0.19449(15) 0.57329(11) 0.0242(4) Uani d 1
C C9A 1.06720(12) -0.12831(16) 0.57927(11) 0.0271(4) Uani d 1
H H9A 1.0667 -0.0461 0.5873 0.032 Uiso calc 1
C C8A 1.15151(12) -0.18219(16) 0.57359(11) 0.0286(4) Uani d 1
H H8A 1.2086 -0.1367 0.5779 0.034 Uiso calc 1
C C7A 1.15337(12) -0.30183(16) 0.56174(11) 0.0289(4) Uani d 1
H H7A 1.2114 -0.3384 0.5578 0.035 Uiso calc 1
C C6A 1.07010(12) -0.36791(16) 0.55560(11) 0.0299(4) Uani d 1
H H6A 1.071 -0.45 0.5474 0.036 Uiso calc 1
C C5A 0.98508(12) -0.31437(16) 0.56139(11) 0.0279(4) Uani d 1
H H5A 0.9283 -0.3603 0.5572 0.033 Uiso calc 1
O O2B 0.89628(9) -0.13973(13) 0.26615(9) 0.0370(3) Uani d 1
C C12B 0.81214(12) -0.20269(15) 0.27152(12) 0.0276(4) Uani d 1
H H12B 0.7633 -0.2146 0.2105 0.033 Uiso calc 1
C C11B 0.76169(13) -0.13560(15) 0.32601(12) 0.0291(4) Uani d 1
H H11D 0.7356 -0.0608 0.2962 0.035 Uiso calc 1
H H11B 0.8113 -0.1175 0.3848 0.035 Uiso calc 1
C C10B 0.67627(13) -0.20561(15) 0.33779(12) 0.0293(4) Uani d 1
H H10D 0.6483 -0.1626 0.3772 0.035 Uiso calc 1
H H10B 0.6227 -0.2158 0.2798 0.035 Uiso calc 1
N N1B 0.71215(10) -0.32033(12) 0.37605(9) 0.0249(3) Uani d 1
C C14B 0.75993(12) -0.38805(15) 0.32405(12) 0.0268(4) Uani d 1
H H14D 0.7104 -0.4054 0.2651 0.032 Uiso calc 1
H H14B 0.7843 -0.4632 0.3541 0.032 Uiso calc 1
C C13B 0.84699(12) -0.32056(16) 0.31314(12) 0.0276(4) Uani d 1
H H13D 0.8995 -0.3097 0.3716 0.033 Uiso calc 1
H H13B 0.8758 -0.3656 0.2753 0.033 Uiso calc 1
C C1B 0.69647(11) -0.36930(15) 0.44622(11) 0.0229(4) Uani d 1
O O1B 0.72572(9) -0.46994(10) 0.47088(8) 0.0293(3) Uani d 1
C C2B 0.64182(11) -0.30024(15) 0.49318(11) 0.0246(4) Uani d 1
H H2B 0.6424 -0.2173 0.4912 0.03 Uiso calc 1
C C3B 0.59195(11) -0.35520(16) 0.53811(11) 0.0260(4) Uani d 1
H H3B 0.5935 -0.4382 0.5377 0.031 Uiso calc 1
C C4B 0.53510(11) -0.30052(17) 0.58809(11) 0.0279(4) Uani d 1
C C9B 0.53074(12) -0.18025(18) 0.59829(12) 0.0330(4) Uani d 1
H H9B 0.5666 -0.13 0.5731 0.04 Uiso calc 1
C C8B 0.47418(14) -0.1332(2) 0.64507(13) 0.0421(5) Uani d 1
H H8B 0.4711 -0.051 0.6516 0.051 Uiso calc 1
C C7B 0.42193(13) -0.2074(2) 0.68244(13) 0.0449(6) Uani d 1
H H7B 0.3836 -0.1754 0.7148 0.054 Uiso calc 1
C C6B 0.42566(13) -0.3257(2) 0.67275(12) 0.0412(5) Uani d 1
H H6B 0.3897 -0.3757 0.6981 0.049 Uiso calc 1
C C5B 0.48174(12) -0.37260(19) 0.62607(12) 0.0345(4) Uani d 1
H H5B 0.4841 -0.4549 0.6197 0.041 Uiso calc 1
H H2AO 0.7662(16) 0.4878(18) 0.5916(16) 0.046(6) Uiso d 1
H H2BO 0.8734(18) -0.081(2) 0.2299(17) 0.063(8) Uiso d 1

loop_
_atom_site_aniso_label
_atom_site_aniso_U_11
_atom_site_aniso_U_22
_atom_site_aniso_U_33
_atom_site_aniso_U_12
_atom_site_aniso_U_13
_atom_site_aniso_U_23
O2A 0.0422(7) 0.0287(7) 0.0278(7) -0.0008(6) 0.0054(6) -0.0020(6)
C12A 0.0277(9) 0.0300(10) 0.0225(9) 0.0023(7) 0.0088(7) 0.0002(7)
C11 0.0222(8) 0.0378(10) 0.0229(9) -0.0003(7) 0.0059(7) -0.0049(7)
C10A 0.0228(8) 0.0374(10) 0.0259(9) 0.0056(8) 0.0054(7) -0.0027(8)
N1A 0.0203(7) 0.0302(8) 0.0288(8) 0.0030(6) 0.0091(6) -0.0001(6)
C14A 0.0218(8) 0.0332(10) 0.0340(10) 0.0044(7) 0.0145(7) 0.0014(8)
C13 0.0220(8) 0.0312(10) 0.0277(9) 0.0049(7) 0.0088(7) -0.0002(7)
C1A 0.0242(8) 0.0247(9) 0.0316(9) 0.0011(7) 0.0125(7) 0.0037(7)
O1A 0.0243(6) 0.0315(7) 0.0515(9) -0.0008(5) 0.0112(6) -0.0070(6)
C2A 0.0221(8) 0.0283(9) 0.0273(9) -0.0006(7) 0.0099(7) 0.0008(7)
C3A 0.0205(8) 0.0285(10) 0.0271(9) -0.0020(7) 0.0076(7) -0.0009(7)
C4A 0.0213(8) 0.0297(10) 0.0197(8) 0.0025(7) 0.0048(7) -0.0008(7)
C9A 0.0263(8) 0.0280(9) 0.0275(9) 0.0030(7) 0.0101(7) 0.0016(7)
C8A 0.0245(8) 0.0370(11) 0.0261(9) 0.0014(7) 0.0110(7) 0.0040(7)
C7A 0.0241(8) 0.0400(11) 0.0221(9) 0.0088(8) 0.0075(7) -0.0021(7)
C6A 0.0272(9) 0.0310(10) 0.0263(9) 0.0050(7) 0.0028(7) -0.0068(7)
C5A 0.0207(8) 0.0316(10) 0.0269(9) -0.0007(7) 0.0024(7) -0.0041(7)
O2B 0.0229(6) 0.0445(9) 0.0442(8) -0.0004(6) 0.0125(6) 0.0159(7)
C12B 0.0206(8) 0.0341(10) 0.0286(9) -0.0009(7) 0.0094(7) 0.0056(7)
C11B 0.0287(9) 0.0293(10) 0.0294(9) 0.0024(7) 0.0103(7) 0.0062(7)
C10B 0.0264(9) 0.0324(10) 0.0326(10) 0.0068(7) 0.0147(8) 0.0073(8)
N1B 0.0224(7) 0.0271(8) 0.0272(8) 0.0028(6) 0.0113(6) 0.0027(6)
C14B 0.0274(9) 0.0283(9) 0.0269(9) 0.0018(7) 0.0121(7) 0.0012(7)
C13B 0.0238(8) 0.0336(10) 0.0282(9) 0.0040(7) 0.0125(7) 0.0036(7)
C1B 0.0191(7) 0.0257(9) 0.0236(8) -0.0048(7) 0.0068(7) -0.0018(7)
O1B 0.0360(7) 0.0233(7) 0.0324(7) 0.0007(5) 0.0169(6) 0.0010(5)
C2B 0.0205(8) 0.0261(9) 0.0263(9) -0.0016(7) 0.0067(7) -0.0008(7)
C3B 0.0195(8) 0.0331(10) 0.0242(9) -0.0027(7) 0.0059(7) -0.0018(7)
C4B 0.0157(8) 0.0451(11) 0.0212(9) -0.0022(7) 0.0043(7) -0.0009(7)
C9B 0.0236(9) 0.0461(12) 0.0299(10) 0.0067(8) 0.0102(8) 0.0029(8)
C8B 0.0344(10) 0.0530(13) 0.0396(12) 0.0161(9) 0.0137(9) 0.0018(9)
C7B 0.0220(9) 0.0803(17) 0.0355(11) 0.0086(10) 0.0139(8) -0.0028(11)
C6B 0.0230(9) 0.0723(16) 0.0301(10) -0.0124(10) 0.0114(8) -0.0064(10)
C5B 0.0218(8) 0.0544(13) 0.0264(9) -0.0093(8) 0.0072(7) -0.0061(8)

loop_
_atom_type_symbol
_atom_type_description
_atom_type_scat_dispersion_real
_atom_type_scat_dispersion_imag
_atom_type_scat_source
C C 0.0033 0.0016 'International Tables Vol C Tables 4.2.6.8 and 6.1.1.4'
H H 0 0 'International Tables Vol C Tables 4.2.6.8 and 6.1.1.4'
N N 0.0061 0.0033 'International Tables Vol C Tables 4.2.6.8 and 6.1.1.4'
O O 0.0106 0.006 'International Tables Vol C Tables 4.2.6.8 and 6.1.1.4'

loop_
_geom_angle_atom_site_label_1
_geom_angle_atom_site_label_2
_geom_angle_atom_site_label_3
_geom_angle
C12A O2A H2AO 110.9(14)
O2A C12A C11 112.16(14)
O2A C12A C13 112.01(14)
C11 C12A C13 110.86(14)
O2A C12A H12A 107.2
C11 C12A H12A 107.2
C13 C12A H12A 107.2
C10A C11 C12A 110.33(14)
C10A C11 H11A 109.6
C12A C11 H11A 109.6
C10A C11 H11C 109.6
C12A C11 H11C 109.6
H11A C11 H11C 108.1
N1A C10A C11 110.29(14)
N1A C10A H10A 109.6
C11 C10A H10A 109.6
N1A C10A H10C 109.6
C11 C10A H10C 109.6
H10A C10A H10C 108.1
C1A N1A C10A 126.07(14)
C1A N1A C14A 120.33(14)
C10A N1A C14A 113.59(14)
N1A C14A C13 110.10(13)
N1A C14A H14A 109.6
C13 C14A H14A 109.6
N1A C14A H14C 109.6
C13 C14A H14C 109.6
H14A C14A H14C 108.2
C14A C13 C12A 111.96(14)
C14A C13 H13A 109.2
C12A C13 H13A 109.2
C14A C13 H13C 109.2
C12A C13 H13C 109.2
H13A C13 H13C 107.9
O1A C1A N1A 121.98(15)
O1A C1A C2A 120.51(16)
N1A C1A C2A 117.49(15)
C3A C2A C1A 120.63(15)
C3A C2A H2A 119.7
C1A C2A H2A 119.7
C2A C3A C4A 126.32(15)
C2A C3A H3A 116.8
C4A C3A H3A 116.8
C5A C4A C9A 118.75(15)
C5A C4A C3A 119.48(15)
C9A C4A C3A 121.75(16)
C8A C9A C4A 120.31(17)
C8A C9A H9A 119.8
C4A C9A H9A 119.8
C7A C8A C9A 120.56(16)
C7A C8A H8A 119.7
C9A C8A H8A 119.7
C8A C7A C6A 119.56(15)
C8A C7A H7A 120.2
C6A C7A H7A 120.2
C7A C6A C5A 120.21(17)
C7A C6A H6A 119.9
C5A C6A H6A 119.9
C4A C5A C6A 120.61(16)
C4A C5A H5A 119.7
C6A C5A H5A 119.7
C12B O2B H2BO 107.4(16)
O2B C12B C13B 108.72(13)
O2B C12B C11B 110.86(14)
C13B C12B C11B 110.09(14)
O2B C12B H12B 109
C13B C12B H12B 109
C11B C12B H12B 109
C12B C11B C10B 111.42(15)
C12B C11B H11D 109.3
C10B C11B H11D 109.3
C12B C11B H11B 109.3
C10B C11B H11B 109.3
H11D C11B H11B 108
N1B C10B C11B 110.11(13)
N1B C10B H10D 109.6
C11B C10B H10D 109.6
N1B C10B H10B 109.6
C11B C10B H10B 109.6
H10D C10B H10B 108.2
C1B N1B C10B 126.15(14)
C1B N1B C14B 120.17(14)
C10B N1B C14B 113.35(13)
N1B C14B C13B 110.85(14)
N1B C14B H14D 109.5
C13B C14B H14D 109.5
N1B C14B H14B 109.5
C13B C14B H14B 109.5
H14D C14B H14B 108.1
C12B C13B C14B 110.23(13)
C12B C13B H13D 109.6
C14B C13B H13D 109.6
C12B C13B H13B 109.6
C14B C13B H13B 109.6
H13D C13B H13B 108.1
O1B C1B N1B 121.24(15)
O1B C1B C2B 120.50(15)
N1B C1B C2B 118.26(15)
C3B C2B C1B 119.80(16)
C3B C2B H2B 120.1
C1B C2B H2B 120.1
C2B C3B C4B 126.63(17)
C2B C3B H3B 116.7
C4B C3B H3B 116.7
C9B C4B C5B 118.61(16)
C9B C4B C3B 122.90(15)
C5B C4B C3B 118.48(17)
C8B C9B C4B 120.39(18)
C8B C9B H9B 119.8
C4B C9B H9B 119.8
C9B C8B C7B 119.7(2)
C9B C8B H8B 120.1
C7B C8B H8B 120.1
C6B C7B C8B 120.36(18)
C6B C7B H7B 119.8
C8B C7B H7B 119.8
C7B C6B C5B 120.00(19)
C7B C6B H6B 120
C5B C6B H6B 120
C6B C5B C4B 120.9(2)
C6B C5B H5B 119.5
C4B C5B H5B 119.5

loop_
_geom_bond_atom_site_label_1
_geom_bond_atom_site_label_2
_geom_bond_distance
O2A C12A 1.422(2)
O2A H2AO 0.86(2)
C12A C11 1.521(2)
C12A C13 1.525(2)
C12A H12A 1
C11 C10A 1.513(3)
C11 H11A 0.99
C11 H11C 0.99
C10A N1A 1.466(2)
C10A H10A 0.99
C10A H10C 0.99
N1A C1A 1.351(2)
N1A C14A 1.467(2)
C14A C13 1.517(2)
C14A H14A 0.99
C14A H14C 0.99
C13 H13A 0.99
C13 H13C 0.99
C1A O1A 1.236(2)
C1A C2A 1.492(2)
C2A C3A 1.324(2)
C2A H2A 0.95
C3A C4A 1.473(2)
C3A H3A 0.95
C4A C5A 1.388(2)
C4A C9A 1.402(2)
C9A C8A 1.385(2)
C9A H9A 0.95
C8A C7A 1.384(3)
C8A H8A 0.95
C7A C6A 1.385(2)
C7A H7A 0.95
C6A C5A 1.392(2)
C6A H6A 0.95
C5A H5A 0.95
O2B C12B 1.430(2)
O2B H2BO 0.88(3)
C12B C13B 1.513(2)
C12B C11B 1.522(2)
C12B H12B 1
C11B C10B 1.526(2)
C11B H11D 0.99
C11B H11B 0.99
C10B N1B 1.466(2)
C10B H10D 0.99
C10B H10B 0.99
N1B C1B 1.348(2)
N1B C14B 1.471(2)
C14B C13B 1.526(2)
C14B H14D 0.99
C14B H14B 0.99
C13B H13D 0.99
C13B H13B 0.99
C1B O1B 1.243(2)
C1B C2B 1.488(2)
C2B C3B 1.336(2)
C2B H2B 0.95
C3B C4B 1.467(2)
C3B H3B 0.95
C4B C9B 1.390(3)
C4B C5B 1.400(2)
C9B C8B 1.390(3)
C9B H9B 0.95
C8B C7B 1.397(3)
C8B H8B 0.95
C7B C6B 1.366(3)
C7B H7B 0.95
C6B C5B 1.383(3)
C6B H6B 0.95
C5B H5B 0.95

loop_
_geom_hbond_atom_site_label_D
_geom_hbond_atom_site_label_H
_geom_hbond_atom_site_label_A
_geom_hbond_site_symmetry_A
_geom_hbond_distance_DH
_geom_hbond_distance_HA
_geom_hbond_distance_DA
_geom_hbond_angle_DHA
O2A H2AO O1B 1_565 0.86(2) 1.89(2) 2.746(2) 171(2)
O2B H2BO O2A 4_565 0.88(3) 1.90(3) 2.748(2) 160(2)
C10A H10A O2B 3_756 0.99 2.45 3.314(2) 146
C2B H2B O1A . 0.95 2.35 3.237(2) 156

_cod_database_fobs_code 2020919
